data_7041246
loop_
_publ_author_name
'Bhat, Sajad A.'
'Pandey, Madhusudan K.'
'Mague, Joel T.'
'Balakrishna, Maravanji S.'

_publ_section_title
;
 Coordination of bis(azol-1-yl)methane-based bisphosphines towards Ru(II),
 Rh(I), Pd(II) and Pt(II): synthesis, structural and catalytic studies.
;
_journal_issue 1
_journal_name_full 'Dalton transactions (Cambridge, England : 2003)'
_journal_page_first 227
_journal_page_last 241
_journal_paper_doi 10.1039/c6dt04094b
_journal_volume 46
_journal_year 2016
_chemical_formula_moiety 'C36 H31 Cl N4 P2 Ru'
_chemical_formula_sum 'C36 H31 Cl N4 P2 Ru'
_chemical_formula_weight 718.11
_space_group_crystal_system triclinic
_space_group_IT_number 2
_space_group_name_Hall '-P 1'
_space_group_name_H-M_alt 'P -1'
_symmetry_space_group_name_Hall '-P 1'
_symmetry_space_group_name_H-M 'P -1'
_atom_sites_solution_hydrogens geom
_audit_creation_method SHELXL-2014/7
_audit_update_record
;
2016-11-17 deposited with the CCDC.
2016-11-23 downloaded from the CCDC.
;
_cell_angle_alpha 98.610(2)
_cell_angle_beta 92.840(2)
_cell_angle_gamma 107.317(3)
_cell_formula_units_Z 2
_cell_length_a 9.1612(3)
_cell_length_b 12.9584(5)
_cell_length_c 15.8185(3)
_cell_measurement_reflns_used 12626
_cell_measurement_temperature 150(2)
_cell_measurement_theta_max 31.0190
_cell_measurement_theta_min 1.9740
_cell_volume 1763.73(10)
_computing_structure_refinement 'SHELXL-2014/7 (Sheldrick, 2014)'
_diffrn_ambient_temperature 150(2)
_diffrn_detector_area_resol_mean 28.5714
_diffrn_measured_fraction_theta_full 0.991
_diffrn_measured_fraction_theta_max 0.991
_diffrn_measurement_device_type 'Rigaku saturn 724+'
_diffrn_measurement_method \w
_diffrn_radiation_type MoK\a
_diffrn_radiation_wavelength 0.71073
_diffrn_reflns_av_R_equivalents 0.0410
_diffrn_reflns_av_unetI/netI 0.0378
_diffrn_reflns_Laue_measured_fraction_full 0.991
_diffrn_reflns_Laue_measured_fraction_max 0.991
_diffrn_reflns_limit_h_max 10
_diffrn_reflns_limit_h_min -10
_diffrn_reflns_limit_k_max 15
_diffrn_reflns_limit_k_min -15
_diffrn_reflns_limit_l_max 18
_diffrn_reflns_limit_l_min -18
_diffrn_reflns_number 14246
_diffrn_reflns_point_group_measured_fraction_full 0.991
_diffrn_reflns_point_group_measured_fraction_max 0.991
_diffrn_reflns_theta_full 25.000
_diffrn_reflns_theta_max 25.000
_diffrn_reflns_theta_min 2.725
_exptl_absorpt_coefficient_mu 0.641
_exptl_absorpt_correction_T_max 1.00000
_exptl_absorpt_correction_T_min 0.77653
_exptl_absorpt_correction_type numerical
_exptl_absorpt_process_details 'NUMABS RIGAKU 199'
_exptl_crystal_colour yellow
_exptl_crystal_density_diffrn 1.352
_exptl_crystal_density_method 'Not measured'
_exptl_crystal_description block
_exptl_crystal_F_000 732
_exptl_crystal_size_max 0.274
_exptl_crystal_size_mid 0.225
_exptl_crystal_size_min 0.145
_refine_diff_density_max 0.580
_refine_diff_density_min -0.482
_refine_diff_density_rms 0.109
_refine_ls_extinction_method none
_refine_ls_goodness_of_fit_ref 1.055
_refine_ls_hydrogen_treatment constr
_refine_ls_matrix_type full
_refine_ls_number_parameters 397
_refine_ls_number_reflns 6160
_refine_ls_number_restraints 0
_refine_ls_restrained_S_all 1.055
_refine_ls_R_factor_all 0.0429
_refine_ls_R_factor_gt 0.0380
_refine_ls_shift/su_max 0.002
_refine_ls_shift/su_mean 0.000
_refine_ls_structure_factor_coef Fsqd
_refine_ls_weighting_details 'w=1/[\s^2^(Fo^2^)+(0.0554P)^2^+3.3901P] where P=(Fo^2^+2Fc^2^)/3'
_refine_ls_weighting_scheme calc
_refine_ls_wR_factor_gt 0.1014
_refine_ls_wR_factor_ref 0.1051
_reflns_Friedel_coverage 0.000
_reflns_number_gt 5664
_reflns_number_total 6160
_reflns_threshold_expression 'I > 2\s(I)'
_cod_data_source_file c6dt04094b2.cif
_cod_data_source_block Compound-11
_cod_depositor_comments
;
The following automatic conversions were performed:

'_exptl_absorpt_correction_type' value 'Numerical' changed to
'numerical' according to
/usr/data/users/saulius/crontab/automatic-downloads/rss-feeds/RSC/lib/dictionaries/cif_core.dic
dictionary named 'cif_core.dic' version 2.4.2 from 2011-04-26.

Automatic conversion script
Id: cif_fix_values 4268 2015-11-12 08:31:59Z antanas 

 Adding full bibliography for 7041235--7041247.cif.
;
_cod_database_code 7041246
_shelx_shelxl_version_number 2014/7
_shelx_space_group_comment
;
The symmetry employed for this shelxl refinement is uniquely defined
by the following loop, which should always be used as a source of
symmetry information in preference to the above space-group names.
They are only intended as comments.
;

loop_
_space_group_symop_operation_xyz
'x, y, z'
'-x, -y, -z'

loop_
_atom_site_label
_atom_site_type_symbol
_atom_site_fract_x
_atom_site_fract_y
_atom_site_fract_z
_atom_site_U_iso_or_equiv
_atom_site_adp_type
_atom_site_occupancy
_atom_site_site_symmetry_order
_atom_site_calc_flag
_atom_site_refinement_flags_posn
_atom_site_refinement_flags_adp
Ru1 Ru 0.29716(3) 0.26278(2) 0.81897(2) 0.01391(9) Uani 1 1 d . .
Cl1 Cl 0.04647(9) 0.22812(7) 0.87716(5) 0.02189(18) Uani 1 1 d . .
P2 P 0.32900(9) 0.43446(6) 0.78472(5) 0.01413(17) Uani 1 1 d . .
P1 P 0.17419(9) 0.16815(6) 0.68796(5) 0.01388(17) Uani 1 1 d . .
N1 N -0.0968(3) 0.2310(2) 0.67565(17) 0.0174(6) Uani 1 1 d . .
N3 N 0.0809(3) 0.4066(2) 0.66485(17) 0.0169(5) Uani 1 1 d . .
N2 N -0.2513(3) 0.1938(2) 0.65228(19) 0.0246(6) Uani 1 1 d . .
N4 N 0.0310(3) 0.4322(2) 0.59058(18) 0.0236(6) Uani 1 1 d . .
C33 C 0.7813(4) 0.6090(3) 0.8574(3) 0.0275(8) Uani 1 1 d . .
H33 H 0.8388 0.6476 0.9086 0.033 Uiso 1 1 calc R U
C32 C 0.6223(4) 0.5675(3) 0.8540(2) 0.0224(7) Uani 1 1 d . .
H32 H 0.5743 0.5802 0.9032 0.027 Uiso 1 1 calc R U
C22 C 0.2371(4) 0.4498(3) 0.68398(19) 0.0162(6) Uani 1 1 d . .
C6 C 0.2550(4) 0.2102(3) 0.5905(2) 0.0170(6) Uani 1 1 d . .
C18 C -0.0304(4) 0.1489(3) 0.66355(19) 0.0165(6) Uani 1 1 d . .
C12 C 0.1661(4) 0.0229(3) 0.6735(2) 0.0189(7) Uani 1 1 d . .
C23 C 0.2890(4) 0.5063(3) 0.6179(2) 0.0214(7) Uani 1 1 d . .
H23 H 0.3898 0.5454 0.6115 0.026 Uiso 1 1 calc R U
C25 C 0.2753(4) 0.5403(3) 0.8563(2) 0.0175(6) Uani 1 1 d . .
C7 C 0.4133(4) 0.2336(3) 0.5876(2) 0.0233(7) Uani 1 1 d . .
H7 H 0.4745 0.2312 0.6356 0.028 Uiso 1 1 calc R U
C24 C 0.1581(4) 0.4920(3) 0.5631(2) 0.0249(7) Uani 1 1 d . .
H24 H 0.1596 0.5212 0.5127 0.030 Uiso 1 1 calc R U
C31 C 0.5331(4) 0.5075(3) 0.7787(2) 0.0173(6) Uani 1 1 d . .
C19 C -0.1473(4) 0.0549(3) 0.6308(2) 0.0226(7) Uani 1 1 d . .
H19 H -0.1401 -0.0154 0.6154 0.027 Uiso 1 1 calc R U
C36 C 0.6069(4) 0.4917(3) 0.7049(2) 0.0218(7) Uani 1 1 d . .
H36 H 0.5500 0.4514 0.6539 0.026 Uiso 1 1 calc R U
C27 C 0.1619(4) 0.5973(3) 0.9821(2) 0.0257(8) Uani 1 1 d . .
H27 H 0.1120 0.5808 1.0304 0.031 Uiso 1 1 calc R U
C16 C 0.1011(5) -0.1445(3) 0.7319(3) 0.0330(9) Uani 1 1 d . .
H16 H 0.0605 -0.1834 0.7747 0.040 Uiso 1 1 calc R U
C11 C 0.1651(4) 0.2164(3) 0.5188(2) 0.0219(7) Uani 1 1 d . .
H11 H 0.0596 0.2017 0.5202 0.026 Uiso 1 1 calc R U
C17 C 0.1051(4) -0.0366(3) 0.7374(2) 0.0235(7) Uani 1 1 d . .
H17 H 0.0670 -0.0032 0.7836 0.028 Uiso 1 1 calc R U
C28 C 0.1960(4) 0.7025(3) 0.9634(2) 0.0275(8) Uani 1 1 d . .
H28 H 0.1680 0.7560 0.9988 0.033 Uiso 1 1 calc R U
C30 C 0.3104(4) 0.6467(3) 0.8380(2) 0.0234(7) Uani 1 1 d . .
H30 H 0.3597 0.6635 0.7896 0.028 Uiso 1 1 calc R U
C13 C 0.2205(4) -0.0289(3) 0.6045(2) 0.0257(8) Uani 1 1 d . .
H13 H 0.2606 0.0094 0.5613 0.031 Uiso 1 1 calc R U
C8 C 0.4802(4) 0.2604(3) 0.5138(2) 0.0295(8) Uani 1 1 d . .
H8 H 0.5857 0.2756 0.5121 0.035 Uiso 1 1 calc R U
C26 C 0.2017(4) 0.5160(3) 0.9288(2) 0.0209(7) Uani 1 1 d . .
H26 H 0.1790 0.4456 0.9418 0.025 Uiso 1 1 calc R U
C21 C -0.0299(4) 0.3452(3) 0.7147(2) 0.0174(6) Uani 1 1 d . .
H21A H -0.1112 0.3785 0.7220 0.021 Uiso 1 1 calc R U
H21B H 0.0197 0.3493 0.7713 0.021 Uiso 1 1 calc R U
C9 C 0.3886(5) 0.2645(3) 0.4423(2) 0.0314(9) Uani 1 1 d . .
H9 H 0.4329 0.2808 0.3923 0.038 Uiso 1 1 calc R U
C10 C 0.2329(5) 0.2445(3) 0.4452(2) 0.0280(8) Uani 1 1 d . .
H10 H 0.1729 0.2497 0.3978 0.034 Uiso 1 1 calc R U
C20 C -0.2796(4) 0.0869(3) 0.6253(2) 0.0291(8) Uani 1 1 d . .
H20 H -0.3768 0.0388 0.6051 0.035 Uiso 1 1 calc R U
C29 C 0.2716(4) 0.7281(3) 0.8924(2) 0.0278(8) Uani 1 1 d . .
H29 H 0.2967 0.7992 0.8807 0.033 Uiso 1 1 calc R U
C1 C 0.3906(4) 0.2351(3) 0.9434(2) 0.0247(7) Uani 1 1 d . .
H1 H 0.3414 0.2374 0.9934 0.030 Uiso 1 1 calc R U
C2 C 0.4977(4) 0.3245(3) 0.9182(2) 0.0258(8) Uani 1 1 d . .
H2 H 0.5326 0.3958 0.9486 0.031 Uiso 1 1 calc R U
C34 C 0.8533(4) 0.5925(3) 0.7842(3) 0.0283(8) Uani 1 1 d . .
H34 H 0.9598 0.6189 0.7860 0.034 Uiso 1 1 calc R U
C35 C 0.7656(4) 0.5363(3) 0.7078(2) 0.0278(8) Uani 1 1 d . .
H35 H 0.8137 0.5283 0.6579 0.033 Uiso 1 1 calc R U
C3 C 0.5441(4) 0.2863(3) 0.8370(2) 0.0262(8) Uani 1 1 d . .
H3 H 0.6129 0.3286 0.8049 0.031 Uiso 1 1 calc R U
C4 C 0.4654(4) 0.1721(3) 0.8149(2) 0.0262(8) Uani 1 1 d . .
H4 H 0.4756 0.1262 0.7659 0.031 Uiso 1 1 calc R U
C5 C 0.3695(4) 0.1395(3) 0.8793(2) 0.0257(8) Uani 1 1 d . .
H5 H 0.3046 0.0692 0.8802 0.031 Uiso 1 1 calc R U
C15 C 0.1570(5) -0.1957(3) 0.6634(3) 0.0385(10) Uani 1 1 d . .
H15 H 0.1552 -0.2683 0.6606 0.046 Uiso 1 1 calc R U
C14 C 0.2150(5) -0.1389(3) 0.5998(3) 0.0370(9) Uani 1 1 d . .
H14 H 0.2510 -0.1735 0.5533 0.044 Uiso 1 1 calc R U

loop_
_atom_site_aniso_label
_atom_site_aniso_U_11
_atom_site_aniso_U_22
_atom_site_aniso_U_33
_atom_site_aniso_U_23
_atom_site_aniso_U_13
_atom_site_aniso_U_12
Ru1 0.01448(15) 0.01599(15) 0.01205(14) 0.00254(10) 0.00012(10) 0.00604(11)
Cl1 0.0213(4) 0.0251(4) 0.0209(4) 0.0068(3) 0.0082(3) 0.0074(3)
P2 0.0132(4) 0.0158(4) 0.0127(4) 0.0014(3) 0.0005(3) 0.0040(3)
P1 0.0129(4) 0.0148(4) 0.0140(4) 0.0013(3) 0.0006(3) 0.0051(3)
N1 0.0123(13) 0.0205(14) 0.0199(13) 0.0023(11) -0.0004(10) 0.0065(11)
N3 0.0177(14) 0.0181(14) 0.0167(13) 0.0043(11) -0.0007(10) 0.0081(11)
N2 0.0112(14) 0.0309(17) 0.0293(16) 0.0021(13) -0.0013(11) 0.0048(12)
N4 0.0246(16) 0.0296(16) 0.0204(14) 0.0086(12) -0.0020(12) 0.0126(13)
C33 0.0193(18) 0.0190(17) 0.040(2) 0.0022(15) -0.0050(15) 0.0023(14)
C32 0.0186(17) 0.0198(17) 0.0270(18) 0.0007(14) 0.0008(14) 0.0049(14)
C22 0.0156(16) 0.0162(15) 0.0150(15) -0.0001(12) -0.0007(12) 0.0039(13)
C6 0.0205(16) 0.0133(15) 0.0165(15) -0.0007(12) 0.0019(12) 0.0056(13)
C18 0.0162(16) 0.0204(16) 0.0131(14) 0.0027(12) 0.0018(12) 0.0062(13)
C12 0.0166(16) 0.0159(16) 0.0228(16) -0.0021(13) -0.0021(13) 0.0059(13)
C23 0.0223(17) 0.0217(17) 0.0197(16) 0.0069(13) 0.0026(13) 0.0045(14)
C25 0.0137(15) 0.0203(16) 0.0169(15) -0.0011(13) -0.0010(12) 0.0054(13)
C7 0.0214(17) 0.0244(18) 0.0245(17) 0.0012(14) 0.0019(14) 0.0092(14)
C24 0.032(2) 0.0279(19) 0.0190(17) 0.0128(14) 0.0033(14) 0.0106(16)
C31 0.0153(16) 0.0138(15) 0.0230(16) 0.0035(13) 0.0011(13) 0.0049(13)
C19 0.0180(17) 0.0193(17) 0.0269(18) -0.0010(14) -0.0002(13) 0.0031(14)
C36 0.0229(18) 0.0198(17) 0.0251(17) 0.0057(14) 0.0046(14) 0.0089(14)
C27 0.0172(17) 0.030(2) 0.0223(17) -0.0053(15) 0.0040(13) 0.0012(15)
C16 0.032(2) 0.0223(19) 0.044(2) 0.0105(17) -0.0011(17) 0.0057(16)
C11 0.0224(17) 0.0182(16) 0.0221(17) 0.0001(13) -0.0029(14) 0.0041(14)
C17 0.0219(18) 0.0206(17) 0.0268(18) 0.0023(14) 0.0007(14) 0.0058(14)
C28 0.0186(17) 0.0273(19) 0.0312(19) -0.0117(15) -0.0014(14) 0.0079(15)
C30 0.0250(18) 0.0243(18) 0.0218(17) 0.0021(14) 0.0029(14) 0.0095(15)
C13 0.0273(19) 0.0236(18) 0.0259(18) -0.0007(14) 0.0008(14) 0.0102(15)
C8 0.0248(19) 0.031(2) 0.031(2) 0.0004(16) 0.0120(15) 0.0059(16)
C26 0.0164(16) 0.0222(17) 0.0203(16) -0.0009(13) 0.0002(13) 0.0027(13)
C21 0.0161(16) 0.0176(16) 0.0196(16) 0.0026(13) 0.0027(12) 0.0072(13)
C9 0.042(2) 0.0243(19) 0.0223(18) 0.0014(15) 0.0138(16) 0.0004(17)
C10 0.039(2) 0.0210(18) 0.0181(17) 0.0033(14) -0.0008(15) 0.0014(16)
C20 0.0143(17) 0.032(2) 0.035(2) 0.0014(16) -0.0014(14) 0.0004(15)
C29 0.0277(19) 0.0204(18) 0.035(2) -0.0004(15) -0.0016(16) 0.0100(15)
C1 0.0269(19) 0.034(2) 0.0149(16) 0.0097(14) -0.0025(14) 0.0105(16)
C2 0.0226(18) 0.0312(19) 0.0213(17) 0.0026(15) -0.0109(14) 0.0078(15)
C34 0.0144(17) 0.0197(18) 0.053(2) 0.0121(16) 0.0051(16) 0.0048(14)
C35 0.0254(19) 0.0294(19) 0.038(2) 0.0147(16) 0.0160(16) 0.0158(16)
C3 0.0161(17) 0.041(2) 0.0266(18) 0.0132(16) 0.0001(14) 0.0126(16)
C4 0.0267(19) 0.037(2) 0.0233(17) 0.0055(15) -0.0034(14) 0.0230(17)
C5 0.0289(19) 0.0244(18) 0.0272(18) 0.0096(15) -0.0052(15) 0.0121(15)
C15 0.042(2) 0.0178(19) 0.056(3) 0.0017(18) -0.004(2) 0.0139(17)
C14 0.043(2) 0.029(2) 0.042(2) -0.0069(18) 0.0008(19) 0.0215(19)

loop_
_atom_type_symbol
_atom_type_description
_atom_type_scat_dispersion_real
_atom_type_scat_dispersion_imag
_atom_type_scat_source
C C 0.0033 0.0016 'International Tables Vol C Tables 4.2.6.8 and 6.1.1.4'
H H 0.0000 0.0000 'International Tables Vol C Tables 4.2.6.8 and 6.1.1.4'
Cl Cl 0.1484 0.1585 'International Tables Vol C Tables 4.2.6.8 and 6.1.1.4'
N N 0.0061 0.0033 'International Tables Vol C Tables 4.2.6.8 and 6.1.1.4'
P P 0.1023 0.0942 'International Tables Vol C Tables 4.2.6.8 and 6.1.1.4'
Ru Ru -1.2594 0.8363 'International Tables Vol C Tables 4.2.6.8 and 6.1.1.4'

loop_
_geom_angle_atom_site_label_1
_geom_angle_atom_site_label_2
_geom_angle_atom_site_label_3
_geom_angle
C3 Ru1 C4 37.80(14)
C3 Ru1 C5 62.97(14)
C4 Ru1 C5 37.19(14)
C3 Ru1 C2 37.98(13)
C4 Ru1 C2 62.73(14)
C5 Ru1 C2 62.51(14)
C3 Ru1 C1 62.59(13)
C4 Ru1 C1 62.32(13)
C5 Ru1 C1 37.69(13)
C2 Ru1 C1 36.70(13)
C3 Ru1 P1 115.89(10)
C4 Ru1 P1 92.45(10)
C5 Ru1 P1 104.32(10)
C2 Ru1 P1 153.28(10)
C1 Ru1 P1 140.93(10)
C3 Ru1 P2 94.02(10)
C4 Ru1 P2 127.45(11)
C5 Ru1 P2 154.54(10)
C2 Ru1 P2 92.83(10)
C1 Ru1 P2 123.55(10)
P1 Ru1 P2 95.33(3)
C3 Ru1 Cl1 149.85(9)
C4 Ru1 Cl1 131.63(10)
C5 Ru1 Cl1 95.96(10)
C2 Ru1 Cl1 114.34(10)
C1 Ru1 Cl1 87.45(10)
P1 Ru1 Cl1 89.12(3)
P2 Ru1 Cl1 100.43(3)
C22 P2 C31 102.58(15)
C22 P2 C25 97.57(14)
C31 P2 C25 100.25(14)
C22 P2 Ru1 120.59(11)
C31 P2 Ru1 111.29(10)
C25 P2 Ru1 121.23(11)
C18 P1 C6 102.49(14)
C18 P1 C12 98.52(15)
C6 P1 C12 102.25(15)
C18 P1 Ru1 119.88(10)
C6 P1 Ru1 118.84(11)
C12 P1 Ru1 111.71(11)
N2 N1 C18 112.4(3)
N2 N1 C21 117.7(3)
C18 N1 C21 129.7(3)
N4 N3 C22 112.6(3)
N4 N3 C21 119.1(3)
C22 N3 C21 128.2(3)
C20 N2 N1 103.7(3)
C24 N4 N3 104.2(3)
C34 C33 C32 119.6(3)
C34 C33 H33 120.2
C32 C33 H33 120.2
C33 C32 C31 121.6(3)
C33 C32 H32 119.2
C31 C32 H32 119.2
N3 C22 C23 105.3(3)
N3 C22 P2 120.4(2)
C23 C22 P2 134.1(3)
C11 C6 C7 119.2(3)
C11 C6 P1 123.0(3)
C7 C6 P1 117.8(2)
N1 C18 C19 105.9(3)
N1 C18 P1 124.6(2)
C19 C18 P1 129.5(3)
C13 C12 C17 119.0(3)
C13 C12 P1 123.5(3)
C17 C12 P1 117.4(2)
C22 C23 C24 105.4(3)
C22 C23 H23 127.3
C24 C23 H23 127.3
C26 C25 C30 119.5(3)
C26 C25 P2 120.8(3)
C30 C25 P2 119.7(2)
C8 C7 C6 120.4(3)
C8 C7 H7 119.8
C6 C7 H7 119.8
N4 C24 C23 112.5(3)
N4 C24 H24 123.7
C23 C24 H24 123.7
C32 C31 C36 118.4(3)
C32 C31 P2 118.5(2)
C36 C31 P2 122.4(2)
C18 C19 C20 105.5(3)
C18 C19 H19 127.3
C20 C19 H19 127.3
C35 C36 C31 119.9(3)
C35 C36 H36 120.1
C31 C36 H36 120.1
C28 C27 C26 120.4(3)
C28 C27 H27 119.8
C26 C27 H27 119.8
C17 C16 C15 120.7(4)
C17 C16 H16 119.7
C15 C16 H16 119.7
C10 C11 C6 120.2(3)
C10 C11 H11 119.9
C6 C11 H11 119.9
C16 C17 C12 120.2(3)
C16 C17 H17 119.9
C12 C17 H17 119.9
C29 C28 C27 120.2(3)
C29 C28 H28 119.9
C27 C28 H28 119.9
C25 C30 C29 120.2(3)
C25 C30 H30 119.9
C29 C30 H30 119.9
C12 C13 C14 120.0(4)
C12 C13 H13 120.0
C14 C13 H13 120.0
C7 C8 C9 119.7(3)
C7 C8 H8 120.1
C9 C8 H8 120.1
C25 C26 C27 119.9(3)
C25 C26 H26 120.1
C27 C26 H26 120.1
N3 C21 N1 113.0(3)
N3 C21 H21A 109.0
N1 C21 H21A 109.0
N3 C21 H21B 109.0
N1 C21 H21B 109.0
H21A C21 H21B 107.8
C10 C9 C8 120.3(3)
C10 C9 H9 119.8
C8 C9 H9 119.8
C9 C10 C11 120.2(3)
C9 C10 H10 119.9
C11 C10 H10 119.9
N2 C20 C19 112.5(3)
N2 C20 H20 123.8
C19 C20 H20 123.8
C28 C29 C30 119.8(3)
C28 C29 H29 120.1
C30 C29 H29 120.1
C2 C1 C5 108.6(3)
C2 C1 Ru1 71.45(18)
C5 C1 Ru1 70.84(18)
C2 C1 H1 125.7
C5 C1 H1 125.7
Ru1 C1 H1 123.6
C1 C2 C3 107.9(3)
C1 C2 Ru1 71.85(19)
C3 C2 Ru1 69.73(18)
C1 C2 H2 126.0
C3 C2 H2 126.0
Ru1 C2 H2 124.0
C33 C34 C35 119.5(3)
C33 C34 H34 120.3
C35 C34 H34 120.3
C34 C35 C36 121.0(3)
C34 C35 H35 119.5
C36 C35 H35 119.5
C4 C3 C2 107.3(3)
C4 C3 Ru1 71.41(19)
C2 C3 Ru1 72.28(19)
C4 C3 H3 126.4
C2 C3 H3 126.4
Ru1 C3 H3 121.7
C5 C4 C3 108.9(3)
C5 C4 Ru1 72.26(19)
C3 C4 Ru1 70.79(19)
C5 C4 H4 125.5
C3 C4 H4 125.5
Ru1 C4 H4 123.0
C4 C5 C1 107.2(3)
C4 C5 Ru1 70.54(19)
C1 C5 Ru1 71.47(18)
C4 C5 H5 126.4
C1 C5 H5 126.4
Ru1 C5 H5 123.3
C14 C15 C16 119.7(3)
C14 C15 H15 120.2
C16 C15 H15 120.2
C15 C14 C13 120.4(4)
C15 C14 H14 119.8
C13 C14 H14 119.8

loop_
_geom_bond_atom_site_label_1
_geom_bond_atom_site_label_2
_geom_bond_distance
Ru1 C3 2.189(3)
Ru1 C4 2.197(3)
Ru1 C5 2.220(3)
Ru1 C2 2.223(3)
Ru1 C1 2.228(3)
Ru1 P1 2.2919(8)
Ru1 P2 2.3060(8)
Ru1 Cl1 2.4581(8)
P2 C22 1.830(3)
P2 C31 1.842(3)
P2 C25 1.844(3)
P1 C18 1.829(3)
P1 C6 1.830(3)
P1 C12 1.840(3)
N1 N2 1.364(4)
N1 C18 1.370(4)
N1 C21 1.447(4)
N3 N4 1.361(4)
N3 C22 1.372(4)
N3 C21 1.440(4)
N2 C20 1.328(5)
N4 C24 1.327(5)
C33 C34 1.381(5)
C33 C32 1.389(5)
C33 H33 0.9300
C32 C31 1.393(5)
C32 H32 0.9300
C22 C23 1.388(5)
C6 C11 1.394(5)
C6 C7 1.396(5)
C18 C19 1.371(5)
C12 C13 1.388(5)
C12 C17 1.400(5)
C23 C24 1.393(5)
C23 H23 0.9300
C25 C26 1.387(5)
C25 C30 1.398(5)
C7 C8 1.388(5)
C7 H7 0.9300
C24 H24 0.9300
C31 C36 1.396(5)
C19 C20 1.396(5)
C19 H19 0.9300
C36 C35 1.391(5)
C36 H36 0.9300
C27 C28 1.385(5)
C27 C26 1.395(5)
C27 H27 0.9300
C16 C17 1.377(5)
C16 C15 1.385(6)
C16 H16 0.9300
C11 C10 1.393(5)
C11 H11 0.9300
C17 H17 0.9300
C28 C29 1.380(5)
C28 H28 0.9300
C30 C29 1.399(5)
C30 H30 0.9300
C13 C14 1.402(5)
C13 H13 0.9300
C8 C9 1.391(6)
C8 H8 0.9300
C26 H26 0.9300
C21 H21A 0.9700
C21 H21B 0.9700
C9 C10 1.376(6)
C9 H9 0.9300
C10 H10 0.9300
C20 H20 0.9300
C29 H29 0.9300
C1 C2 1.401(5)
C1 C5 1.437(5)
C1 H1 0.9300
C2 C3 1.436(5)
C2 H2 0.9300
C34 C35 1.388(6)
C34 H34 0.9300
C35 H35 0.9300
C3 C4 1.421(5)
C3 H3 0.9300
C4 C5 1.409(5)
C4 H4 0.9300
C5 H5 0.9300
C15 C14 1.371(6)
C15 H15 0.9300
C14 H14 0.9300

loop_
_geom_torsion_atom_site_label_1
_geom_torsion_atom_site_label_2
_geom_torsion_atom_site_label_3
_geom_torsion_atom_site_label_4
_geom_torsion
C18 N1 N2 C20 -0.1(4)
C21 N1 N2 C20 -175.3(3)
C22 N3 N4 C24 0.1(4)
C21 N3 N4 C24 177.2(3)
C34 C33 C32 C31 1.3(5)
N4 N3 C22 C23 0.2(4)
C21 N3 C22 C23 -176.7(3)
N4 N3 C22 P2 175.7(2)
C21 N3 C22 P2 -1.2(4)
C31 P2 C22 N3 -179.1(2)
C25 P2 C22 N3 -76.8(3)
Ru1 P2 C22 N3 56.6(3)
C31 P2 C22 C23 -5.1(4)
C25 P2 C22 C23 97.2(3)
Ru1 P2 C22 C23 -129.5(3)
C18 P1 C6 C11 -2.8(3)
C12 P1 C6 C11 98.9(3)
Ru1 P1 C6 C11 -137.6(2)
C18 P1 C6 C7 179.2(3)
C12 P1 C6 C7 -79.1(3)
Ru1 P1 C6 C7 44.4(3)
N2 N1 C18 C19 0.2(4)
C21 N1 C18 C19 174.7(3)
N2 N1 C18 P1 -179.9(2)
C21 N1 C18 P1 -5.3(5)
C6 P1 C18 N1 -84.8(3)
C12 P1 C18 N1 170.6(3)
Ru1 P1 C18 N1 49.4(3)
C6 P1 C18 C19 95.2(3)
C12 P1 C18 C19 -9.5(3)
Ru1 P1 C18 C19 -130.6(3)
C18 P1 C12 C13 108.0(3)
C6 P1 C12 C13 3.1(3)
Ru1 P1 C12 C13 -125.0(3)
C18 P1 C12 C17 -73.7(3)
C6 P1 C12 C17 -178.6(3)
Ru1 P1 C12 C17 53.3(3)
N3 C22 C23 C24 -0.3(4)
P2 C22 C23 C24 -174.9(3)
C22 P2 C25 C26 127.1(3)
C31 P2 C25 C26 -128.6(3)
Ru1 P2 C25 C26 -5.8(3)
C22 P2 C25 C30 -53.5(3)
C31 P2 C25 C30 50.8(3)
Ru1 P2 C25 C30 173.5(2)
C11 C6 C7 C8 -1.4(5)
P1 C6 C7 C8 176.7(3)
N3 N4 C24 C23 -0.3(4)
C22 C23 C24 N4 0.4(4)
C33 C32 C31 C36 -1.6(5)
C33 C32 C31 P2 168.9(3)
C22 P2 C31 C32 143.4(3)
C25 P2 C31 C32 43.2(3)
Ru1 P2 C31 C32 -86.3(3)
C22 P2 C31 C36 -46.5(3)
C25 P2 C31 C36 -146.8(3)
Ru1 P2 C31 C36 83.7(3)
N1 C18 C19 C20 -0.2(4)
P1 C18 C19 C20 179.8(3)
C32 C31 C36 C35 -0.5(5)
P2 C31 C36 C35 -170.5(3)
C7 C6 C11 C10 0.7(5)
P1 C6 C11 C10 -177.3(3)
C15 C16 C17 C12 -0.1(6)
C13 C12 C17 C16 0.8(5)
P1 C12 C17 C16 -177.6(3)
C26 C27 C28 C29 -0.8(5)
C26 C25 C30 C29 0.0(5)
P2 C25 C30 C29 -179.3(3)
C17 C12 C13 C14 -0.6(5)
P1 C12 C13 C14 177.7(3)
C6 C7 C8 C9 0.3(5)
C30 C25 C26 C27 0.8(5)
P2 C25 C26 C27 -179.9(2)
C28 C27 C26 C25 -0.4(5)
N4 N3 C21 N1 72.6(3)
C22 N3 C21 N1 -110.7(3)
N2 N1 C21 N3 -117.6(3)
C18 N1 C21 N3 68.1(4)
C7 C8 C9 C10 1.5(6)
C8 C9 C10 C11 -2.2(5)
C6 C11 C10 C9 1.1(5)
N1 N2 C20 C19 -0.1(4)
C18 C19 C20 N2 0.2(4)
C27 C28 C29 C30 1.6(5)
C25 C30 C29 C28 -1.2(5)
C5 C1 C2 C3 0.7(4)
Ru1 C1 C2 C3 -60.7(2)
C5 C1 C2 Ru1 61.4(2)
C32 C33 C34 C35 1.1(5)
C33 C34 C35 C36 -3.1(5)
C31 C36 C35 C34 2.8(5)
C1 C2 C3 C4 -1.2(4)
Ru1 C2 C3 C4 -63.3(2)
C1 C2 C3 Ru1 62.1(2)
C2 C3 C4 C5 1.3(4)
Ru1 C3 C4 C5 -62.6(2)
C2 C3 C4 Ru1 63.8(2)
C3 C4 C5 C1 -0.8(4)
Ru1 C4 C5 C1 -62.5(2)
C3 C4 C5 Ru1 61.6(2)
C2 C1 C5 C4 0.1(4)
Ru1 C1 C5 C4 61.9(2)
C2 C1 C5 Ru1 -61.8(2)
C17 C16 C15 C14 -0.8(6)
C16 C15 C14 C13 1.1(6)
C12 C13 C14 C15 -0.4(6)
